data_7003790
loop_
_publ_author_name
'Curtiss, Ashley B. S.'
'Bera, Manindranath'
'Musie, Ghezai T.'
'Powell, Douglas R.'

_publ_section_title
;
 Synthesis and characterization of mono- and \m6-sulfato hexanuclear
 zinc complexes of a new symmetric dinucleating ligand
;
_journal_issue 20
_journal_name_full 'Dalton Transactions'
_journal_page_first 2717
_journal_page_last 2724
_journal_paper_doi 10.1039/b719646f
_journal_year 2008
_chemical_formula_moiety '2(C23 H27 N2 O11 Zn), H12 O6 Zn, 12(H2 O)'
_chemical_formula_sum 'C46 H90 N4 O40 Zn3'
_chemical_formula_weight 1535.33
_chemical_name_systematic
;
?
;
_space_group_IT_number 2
_symmetry_cell_setting triclinic
_symmetry_space_group_name_Hall '-P 1'
_symmetry_space_group_name_H-M 'P -1'
_atom_sites_solution_hydrogens geom
_atom_sites_solution_primary direct
_atom_sites_solution_secondary difmap
_audit_creation_method SHELXL-97
_cell_angle_alpha 88.638(8)
_cell_angle_beta 71.466(8)
_cell_angle_gamma 65.914(8)
_cell_formula_units_Z 1
_cell_length_a 10.355(3)
_cell_length_b 12.631(4)
_cell_length_c 14.161(4)
_cell_measurement_reflns_used 5437
_cell_measurement_temperature 100(2)
_cell_measurement_theta_max 28.20
_cell_measurement_theta_min 2.23
_cell_volume 1591.2(8)
_computing_cell_refinement 'Bruker SMART'
_computing_data_collection 'Bruker SMART'
_computing_data_reduction 'Bruker SAINT'
_computing_molecular_graphics 'SHELXTL (Sheldrick, 2000)'
_computing_publication_material 'SHELXTL (Sheldrick, 2000)'
_computing_structure_refinement 'SHELXTL (Sheldrick, 2000)'
_computing_structure_solution 'SHELXTL (Sheldrick, 2000)'
_diffrn_ambient_temperature 100(2)
_diffrn_measured_fraction_theta_full 0.997
_diffrn_measured_fraction_theta_max 0.997
_diffrn_measurement_device_type 'CCD Bruker APEX'
_diffrn_measurement_method '\w scans'
_diffrn_radiation_monochromator graphite
_diffrn_radiation_source 'fine-focus sealed tube'
_diffrn_radiation_type MoK\a
_diffrn_radiation_wavelength 0.71073
_diffrn_reflns_av_R_equivalents 0.0246
_diffrn_reflns_av_sigmaI/netI 0.0288
_diffrn_reflns_limit_h_max 12
_diffrn_reflns_limit_h_min -12
_diffrn_reflns_limit_k_max 15
_diffrn_reflns_limit_k_min -15
_diffrn_reflns_limit_l_max 16
_diffrn_reflns_limit_l_min -16
_diffrn_reflns_number 15461
_diffrn_reflns_theta_full 25.10
_diffrn_reflns_theta_max 25.10
_diffrn_reflns_theta_min 1.53
_diffrn_standards_number 0
_exptl_absorpt_coefficient_mu 1.228
_exptl_absorpt_correction_T_max 0.954
_exptl_absorpt_correction_T_min 0.740
_exptl_absorpt_correction_type multi-scan
_exptl_absorpt_process_details 'TWINABS (Sheldrick, 2002)'
_exptl_crystal_colour colorless
_exptl_crystal_density_diffrn 1.602
_exptl_crystal_density_method 'not measured'
_exptl_crystal_description prism
_exptl_crystal_F_000 804
_exptl_crystal_size_max 0.26
_exptl_crystal_size_mid 0.20
_exptl_crystal_size_min 0.04
_refine_diff_density_max 2.043
_refine_diff_density_min -1.124
_refine_diff_density_rms 0.103
_refine_ls_extinction_method none
_refine_ls_goodness_of_fit_ref 1.042
_refine_ls_hydrogen_treatment mixed
_refine_ls_matrix_type full
_refine_ls_number_parameters 503
_refine_ls_number_reflns 5641
_refine_ls_number_restraints 56
_refine_ls_restrained_S_all 1.556
_refine_ls_R_factor_all 0.0581
_refine_ls_R_factor_gt 0.0528
_refine_ls_shift/su_max 0.003
_refine_ls_shift/su_mean 0.000
_refine_ls_structure_factor_coef Fsqd
_refine_ls_weighting_details 'calc w=1/[\s^2^(Fo^2^)+(0.0640P)^2^+7.0000P] where P=(Fo^2^+2Fc^2^)/3'
_refine_ls_weighting_scheme calc
_refine_ls_wR_factor_gt 0.1361
_refine_ls_wR_factor_ref 0.1396
_reflns_number_gt 5062
_reflns_number_total 5641
_reflns_threshold_expression >2\s(I)
_cod_data_source_file b719646f.txt
_cod_data_source_block 07012
_cod_depositor_comments
;
The following automatic conversions were performed:
'_symmetry_cell_setting' value 'Triclinic' changed to 'triclinic'
according to '/home/saulius/struct/CIF-dictionaries/cif_core.dic'
dictionary named 'cif_core.dic' version 2.4.1 from 2010-06-29.

Automatic conversion script
Id: cif_fix_enum 1527 2010-12-29 10:47:43Z saulius 
;
_cod_database_code 7003790

loop_
_symmetry_equiv_pos_as_xyz
'x, y, z'
'-x, -y, -z'

loop_
_atom_site_label
_atom_site_type_symbol
_atom_site_fract_x
_atom_site_fract_y
_atom_site_fract_z
_atom_site_U_iso_or_equiv
_atom_site_adp_type
_atom_site_occupancy
_atom_site_symmetry_multiplicity
_atom_site_calc_flag
_atom_site_refinement_flags
_atom_site_disorder_assembly
_atom_site_disorder_group
Zn1 Zn 0.15145(8) 0.61752(6) 0.36445(5) 0.0195(2) Uani 1 1 d . . .
O1 O 0.1197(5) 0.6524(4) 0.2284(3) 0.0189(9) Uani 1 1 d . . .
C2 C 0.0766(7) 0.7523(5) 0.1961(4) 0.0189(13) Uani 1 1 d . . .
O3 O 0.0436(5) 0.7700(4) 0.1177(3) 0.0234(10) Uani 1 1 d . . .
C4 C 0.0632(7) 0.8559(5) 0.2550(4) 0.0182(12) Uani 1 1 d . . .
C5 C -0.0742(7) 0.9541(5) 0.2817(5) 0.0219(13) Uani 1 1 d . . .
H5 H -0.1536 0.9529 0.2626 0.026 Uiso 1 1 calc R . .
C6 C -0.0961(8) 1.0544(6) 0.3362(5) 0.0257(14) Uani 1 1 d . . .
H6 H -0.1910 1.1200 0.3561 0.031 Uiso 1 1 calc R . .
C7 C 0.0203(8) 1.0574(6) 0.3610(5) 0.0256(14) Uani 1 1 d . . .
H7 H 0.0063 1.1258 0.3972 0.031 Uiso 1 1 calc R . .
C8 C 0.1587(8) 0.9610(6) 0.3332(5) 0.0244(14) Uani 1 1 d . . .
H8 H 0.2393 0.9651 0.3489 0.029 Uiso 1 1 calc R . .
C9 C 0.1811(7) 0.8579(5) 0.2827(4) 0.0199(13) Uani 1 1 d . . .
C10 C 0.3314(7) 0.7536(5) 0.2583(5) 0.0215(13) Uani 1 1 d . . .
H10A H 0.3573 0.7127 0.1916 0.026 Uiso 1 1 calc R . .
H10B H 0.4095 0.7811 0.2547 0.026 Uiso 1 1 calc R . .
N11 N 0.3320(6) 0.6696(5) 0.3340(4) 0.0194(11) Uani 1 1 d . . .
C12 C 0.4756(7) 0.5615(5) 0.2994(5) 0.0206(13) Uani 1 1 d . . .
H12A H 0.4969 0.5246 0.3585 0.025 Uiso 1 1 calc R . .
H12B H 0.5589 0.5827 0.2631 0.025 Uiso 1 1 calc R . .
C13 C 0.4689(7) 0.4747(5) 0.2311(4) 0.0167(12) Uani 1 1 d . . .
H13 H 0.4540 0.5091 0.1689 0.020 Uiso 1 1 calc R . .
O14 O 0.3440(5) 0.4499(4) 0.2861(3) 0.0187(9) Uani 1 1 d D . .
H14 H 0.325(8) 0.417(6) 0.245(4) 0.022 Uiso 1 1 d D . .
C15 C 0.6155(7) 0.3643(5) 0.2039(4) 0.0194(13) Uani 1 1 d . . .
H15A H 0.7005 0.3844 0.1696 0.023 Uiso 1 1 calc R . .
H15B H 0.6295 0.3319 0.2661 0.023 Uiso 1 1 calc R . .
N16 N 0.6173(5) 0.2727(4) 0.1365(4) 0.0157(10) Uani 1 1 d . . .
C17 C 0.7534(7) 0.1579(5) 0.1230(4) 0.0177(12) Uani 1 1 d . . .
H17A H 0.8453 0.1659 0.0817 0.021 Uiso 1 1 calc R . .
H17B H 0.7627 0.1383 0.1894 0.021 Uiso 1 1 calc R . .
C18 C 0.7399(7) 0.0604(5) 0.0728(4) 0.0181(12) Uani 1 1 d . . .
C19 C 0.8302(7) 0.0180(5) -0.0267(5) 0.0203(13) Uani 1 1 d . . .
H19 H 0.8986 0.0501 -0.0603 0.024 Uiso 1 1 calc R . .
C20 C 0.8221(8) -0.0707(6) -0.0779(5) 0.0251(14) Uani 1 1 d . . .
H20 H 0.8833 -0.0980 -0.1461 0.030 Uiso 1 1 calc R . .
C21 C 0.7247(8) -0.1187(6) -0.0289(5) 0.0260(14) Uani 1 1 d . . .
H21 H 0.7177 -0.1785 -0.0636 0.031 Uiso 1 1 calc R . .
C22 C 0.6368(8) -0.0794(6) 0.0713(5) 0.0251(14) Uani 1 1 d . . .
H22 H 0.5722 -0.1146 0.1052 0.030 Uiso 1 1 calc R . .
C23 C 0.6416(7) 0.0099(5) 0.1225(5) 0.0212(13) Uani 1 1 d . . .
C24 C 0.5386(7) 0.0511(6) 0.2307(5) 0.0244(14) Uani 1 1 d . . .
O25 O 0.4771(5) 0.1599(4) 0.2597(3) 0.0252(10) Uani 1 1 d D . .
H25 H 0.438(8) 0.222(4) 0.235(5) 0.030 Uiso 1 1 d D . .
O26 O 0.5171(6) -0.0238(4) 0.2853(4) 0.0350(12) Uani 1 1 d . . .
C27 C 0.3158(7) 0.7208(6) 0.4325(5) 0.0249(14) Uani 1 1 d . . .
H27A H 0.2384 0.8025 0.4477 0.030 Uiso 1 1 calc R . .
H27B H 0.4122 0.7215 0.4298 0.030 Uiso 1 1 calc R . .
C28 C 0.2709(7) 0.6505(6) 0.5150(5) 0.0250(14) Uani 1 1 d . . .
O29 O 0.2086(5) 0.5887(4) 0.4979(3) 0.0275(11) Uani 1 1 d . . .
O30 O 0.2942(6) 0.6602(4) 0.5947(4) 0.0353(12) Uani 1 1 d . . .
C31 C 0.6062(7) 0.3140(5) 0.0382(4) 0.0170(12) Uani 1 1 d . . .
H31A H 0.6702 0.2479 -0.0159 0.020 Uiso 1 1 calc R . .
H31B H 0.6445 0.3749 0.0240 0.020 Uiso 1 1 calc R . .
C32 C 0.4455(7) 0.3636(5) 0.0382(4) 0.0158(12) Uani 1 1 d . . .
O33 O 0.3467(5) 0.3545(4) 0.1131(3) 0.0185(9) Uani 1 1 d . . .
O34 O 0.4273(5) 0.4089(4) -0.0390(3) 0.0203(9) Uani 1 1 d . . .
O35 O 0.0360(6) 0.5205(5) 0.3877(5) 0.0377(13) Uani 1 1 d D . .
H35A H 0.063(9) 0.4477(18) 0.379(7) 0.045 Uiso 1 1 d D . .
H35B H -0.060(8) 0.536(7) 0.410(6) 0.045 Uiso 1 1 d D . .
O36 O -0.0392(5) 0.7624(4) 0.4568(3) 0.0310(11) Uani 1 1 d D . .
H36A H -0.111(6) 0.821(5) 0.449(5) 0.037 Uiso 1 1 d D . .
H36B H -0.086(7) 0.754(7) 0.515(3) 0.037 Uiso 1 1 d D . .
Zn1A Zn 0.0000 0.5000 0.0000 0.0146(3) Uani 1 2 d S . .
O1A O 0.0622(5) 0.4894(4) 0.1315(3) 0.0187(9) Uani 1 1 d D . .
H1A1 H 0.153(3) 0.442(4) 0.117(5) 0.022 Uiso 1 1 d D . .
H1A2 H 0.053(7) 0.550(3) 0.162(5) 0.022 Uiso 1 1 d D . .
O2A O 0.2084(5) 0.3852(4) -0.0793(4) 0.0295(11) Uani 1 1 d D . .
H2A1 H 0.234(8) 0.351(6) -0.137(3) 0.035 Uiso 1 1 d D . .
H2A2 H 0.278(6) 0.402(7) -0.077(5) 0.035 Uiso 1 1 d D . .
O3A O 0.0622(5) 0.6417(4) -0.0355(3) 0.0209(9) Uani 1 1 d D . .
H3A1 H 0.058(8) 0.682(5) 0.012(4) 0.025 Uiso 1 1 d D . .
H3A2 H 0.016(7) 0.687(4) -0.070(4) 0.025 Uiso 1 1 d D . .
O1S O 0.1620(5) 0.2788(5) 0.3513(4) 0.0296(11) Uani 1 1 d D . .
H1S1 H 0.253(3) 0.237(6) 0.318(5) 0.036 Uiso 1 1 d D . .
H1S2 H 0.114(6) 0.270(7) 0.316(5) 0.036 Uiso 1 1 d D . .
O2S O 0.2948(8) 0.2640(5) 0.7462(4) 0.0467(16) Uani 1 1 d D . .
H2S1 H 0.337(10) 0.1912(17) 0.743(6) 0.056 Uiso 1 1 d D . .
H2S2 H 0.289(10) 0.280(7) 0.689(3) 0.056 Uiso 1 1 d D . .
O3S O 0.2657(6) 0.3814(5) 0.5757(4) 0.0370(12) Uani 1 1 d D . .
H3S1 H 0.319(8) 0.318(3) 0.538(5) 0.044 Uiso 1 1 d D . .
H3S2 H 0.282(9) 0.434(4) 0.542(5) 0.044 Uiso 1 1 d D . .
O4S O 0.0343(6) 0.6741(4) 0.7582(4) 0.0275(10) Uani 1 1 d D . .
H4S1 H 0.045(8) 0.609(3) 0.778(5) 0.033 Uiso 1 1 d D . .
H4S2 H 0.121(4) 0.654(6) 0.716(5) 0.033 Uiso 1 1 d D . .
O5S O 0.3277(8) 0.0309(8) 0.4906(5) 0.066(2) Uani 1 1 d D . .
H5S1 H 0.375(11) 0.067(9) 0.503(7) 0.080 Uiso 1 1 d D . .
H5S2 H 0.382(10) 0.011(10) 0.429(3) 0.080 Uiso 1 1 d D . .
O6S O 0.5142(13) 0.2115(11) 0.4353(8) 0.037(2) Uani 0.569(11) 1 d PD A 1
H6S1 H 0.569(14) 0.243(12) 0.403(9) 0.045 Uiso 0.569(11) 1 d PD A 1
H6S2 H 0.487(18) 0.198(15) 0.388(7) 0.045 Uiso 0.569(11) 1 d PD A 1
O6S' O 0.4669(17) 0.1733(14) 0.4615(10) 0.037(2) Uani 0.431(11) 1 d PD A 2
H6S3 H 0.44(2) 0.241(7) 0.443(16) 0.045 Uiso 0.431(11) 1 d PD A 2
H6S4 H 0.538(17) 0.137(14) 0.409(9) 0.045 Uiso 0.431(11) 1 d PD A 2

loop_
_atom_site_aniso_label
_atom_site_aniso_U_11
_atom_site_aniso_U_22
_atom_site_aniso_U_33
_atom_site_aniso_U_23
_atom_site_aniso_U_13
_atom_site_aniso_U_12
Zn1 0.0192(4) 0.0268(4) 0.0113(4) 0.0024(3) -0.0068(3) -0.0074(3)
O1 0.028(2) 0.014(2) 0.016(2) 0.0019(16) -0.0121(18) -0.0071(18)
C2 0.021(3) 0.021(3) 0.015(3) -0.001(2) -0.007(2) -0.008(3)
O3 0.038(3) 0.019(2) 0.019(2) 0.0031(17) -0.018(2) -0.011(2)
C4 0.025(3) 0.016(3) 0.013(3) 0.000(2) -0.008(2) -0.007(3)
C5 0.030(3) 0.018(3) 0.018(3) 0.002(2) -0.012(3) -0.007(3)
C6 0.030(4) 0.020(3) 0.021(3) 0.000(3) -0.009(3) -0.005(3)
C7 0.039(4) 0.018(3) 0.019(3) -0.002(2) -0.008(3) -0.012(3)
C8 0.032(4) 0.027(3) 0.017(3) -0.001(3) -0.009(3) -0.015(3)
C9 0.027(3) 0.019(3) 0.012(3) -0.001(2) -0.006(2) -0.009(3)
C10 0.025(3) 0.023(3) 0.017(3) -0.003(2) -0.005(3) -0.011(3)
N11 0.017(3) 0.023(3) 0.015(2) -0.005(2) -0.006(2) -0.004(2)
C12 0.017(3) 0.022(3) 0.019(3) -0.004(2) -0.006(2) -0.004(3)
C13 0.020(3) 0.018(3) 0.013(3) -0.002(2) -0.006(2) -0.007(3)
O14 0.020(2) 0.024(2) 0.013(2) 0.0015(17) -0.0074(17) -0.0088(18)
C15 0.021(3) 0.021(3) 0.015(3) -0.004(2) -0.009(2) -0.005(3)
N16 0.019(3) 0.016(2) 0.013(2) 0.0019(19) -0.010(2) -0.005(2)
C17 0.019(3) 0.018(3) 0.017(3) 0.005(2) -0.010(2) -0.005(3)
C18 0.021(3) 0.015(3) 0.018(3) 0.006(2) -0.011(2) -0.004(2)
C19 0.023(3) 0.017(3) 0.020(3) 0.006(2) -0.010(3) -0.007(3)
C20 0.029(4) 0.021(3) 0.019(3) 0.000(2) -0.011(3) -0.002(3)
C21 0.038(4) 0.016(3) 0.030(4) 0.003(3) -0.020(3) -0.011(3)
C22 0.032(4) 0.020(3) 0.029(4) 0.009(3) -0.015(3) -0.012(3)
C23 0.024(3) 0.019(3) 0.022(3) 0.006(2) -0.014(3) -0.007(3)
C24 0.026(3) 0.031(4) 0.022(3) 0.008(3) -0.011(3) -0.015(3)
O25 0.029(2) 0.022(2) 0.020(2) 0.0054(18) -0.0059(19) -0.009(2)
O26 0.043(3) 0.032(3) 0.027(3) 0.013(2) -0.006(2) -0.017(2)
C27 0.023(3) 0.030(4) 0.018(3) -0.007(3) -0.010(3) -0.005(3)
C28 0.023(3) 0.024(3) 0.020(3) -0.007(3) -0.011(3) 0.001(3)
O29 0.027(2) 0.035(3) 0.014(2) 0.0038(19) -0.0073(19) -0.007(2)
O30 0.046(3) 0.030(3) 0.023(2) -0.003(2) -0.024(2) 0.001(2)
C31 0.022(3) 0.016(3) 0.011(3) 0.003(2) -0.007(2) -0.005(2)
C32 0.023(3) 0.010(3) 0.016(3) -0.001(2) -0.010(2) -0.006(2)
O33 0.023(2) 0.021(2) 0.016(2) 0.0067(17) -0.0095(18) -0.0109(18)
O34 0.027(2) 0.024(2) 0.015(2) 0.0073(17) -0.0127(18) -0.0115(19)
O35 0.024(3) 0.035(3) 0.055(3) 0.013(3) -0.009(2) -0.017(2)
O36 0.027(3) 0.032(3) 0.018(2) 0.005(2) -0.003(2) 0.001(2)
Zn1A 0.0184(5) 0.0141(5) 0.0114(5) 0.0009(3) -0.0076(4) -0.0049(4)
O1A 0.026(2) 0.016(2) 0.016(2) 0.0023(17) -0.0116(18) -0.0073(18)
O2A 0.019(2) 0.036(3) 0.028(3) -0.016(2) -0.007(2) -0.005(2)
O3A 0.033(2) 0.021(2) 0.016(2) 0.0056(17) -0.0157(19) -0.012(2)
O1S 0.027(2) 0.040(3) 0.026(3) 0.008(2) -0.012(2) -0.015(2)
O2S 0.083(5) 0.028(3) 0.021(3) 0.001(2) -0.024(3) -0.010(3)
O3S 0.035(3) 0.045(3) 0.033(3) 0.017(2) -0.014(2) -0.019(3)
O4S 0.036(3) 0.023(2) 0.029(3) 0.009(2) -0.015(2) -0.014(2)
O5S 0.063(5) 0.114(7) 0.032(3) 0.018(4) -0.014(3) -0.049(5)
O6S 0.043(6) 0.055(6) 0.025(5) 0.009(4) -0.015(4) -0.029(4)
O6S' 0.043(6) 0.055(6) 0.025(5) 0.009(4) -0.015(4) -0.029(4)

loop_
_atom_type_symbol
_atom_type_description
_atom_type_scat_dispersion_real
_atom_type_scat_dispersion_imag
_atom_type_scat_source
C C 0.0033 0.0016 'International Tables Vol C Tables 4.2.6.8 and 6.1.1.4'
H H 0.0000 0.0000 'International Tables Vol C Tables 4.2.6.8 and 6.1.1.4'
N N 0.0061 0.0033 'International Tables Vol C Tables 4.2.6.8 and 6.1.1.4'
O O 0.0106 0.0060 'International Tables Vol C Tables 4.2.6.8 and 6.1.1.4'
Zn Zn 0.2839 1.4301 'International Tables Vol C Tables 4.2.6.8 and 6.1.1.4'

loop_
_geom_angle_atom_site_label_1
_geom_angle_atom_site_label_2
_geom_angle_atom_site_label_3
_geom_angle
_geom_angle_site_symmetry_1
_geom_angle_site_symmetry_3
_geom_angle_publ_flag
O35 Zn1 O1 91.0(2) . . ?
O35 Zn1 O36 91.2(2) . . ?
O1 Zn1 O36 98.70(18) . . ?
O35 Zn1 O29 96.4(2) . . ?
O1 Zn1 O29 172.22(18) . . ?
O36 Zn1 O29 83.62(18) . . ?
O35 Zn1 N11 162.1(2) . . ?
O1 Zn1 N11 94.97(18) . . ?
O36 Zn1 N11 104.5(2) . . ?
O29 Zn1 N11 77.25(19) . . ?
O35 Zn1 O14 83.2(2) . . ?
O1 Zn1 O14 87.86(16) . . ?
O36 Zn1 O14 171.42(17) . . ?
O29 Zn1 O14 90.60(16) . . ?
N11 Zn1 O14 80.28(18) . . ?
C2 O1 Zn1 127.0(4) . . ?
O3 C2 O1 124.0(5) . . ?
O3 C2 C4 116.9(5) . . ?
O1 C2 C4 119.1(5) . . ?
C5 C4 C9 119.7(6) . . ?
C5 C4 C2 116.9(5) . . ?
C9 C4 C2 123.3(5) . . ?
C4 C5 C6 120.7(6) . . ?
C4 C5 H5 119.7 . . ?
C6 C5 H5 119.7 . . ?
C7 C6 C5 119.6(6) . . ?
C7 C6 H6 120.2 . . ?
C5 C6 H6 120.2 . . ?
C6 C7 C8 120.4(6) . . ?
C6 C7 H7 119.8 . . ?
C8 C7 H7 119.8 . . ?
C7 C8 C9 121.0(6) . . ?
C7 C8 H8 119.5 . . ?
C9 C8 H8 119.5 . . ?
C8 C9 C4 118.5(6) . . ?
C8 C9 C10 119.0(6) . . ?
C4 C9 C10 122.4(5) . . ?
N11 C10 C9 112.6(5) . . ?
N11 C10 H10A 109.1 . . ?
C9 C10 H10A 109.1 . . ?
N11 C10 H10B 109.1 . . ?
C9 C10 H10B 109.1 . . ?
H10A C10 H10B 107.8 . . ?
C27 N11 C10 111.5(5) . . ?
C27 N11 C12 108.4(5) . . ?
C10 N11 C12 110.2(5) . . ?
C27 N11 Zn1 105.1(4) . . ?
C10 N11 Zn1 113.8(4) . . ?
C12 N11 Zn1 107.5(4) . . ?
N11 C12 C13 111.8(5) . . ?
N11 C12 H12A 109.3 . . ?
C13 C12 H12A 109.3 . . ?
N11 C12 H12B 109.3 . . ?
C13 C12 H12B 109.3 . . ?
H12A C12 H12B 107.9 . . ?
O14 C13 C12 107.0(5) . . ?
O14 C13 C15 110.7(5) . . ?
C12 C13 C15 108.7(5) . . ?
O14 C13 H13 110.1 . . ?
C12 C13 H13 110.1 . . ?
C15 C13 H13 110.1 . . ?
C13 O14 Zn1 108.2(3) . . ?
C13 O14 H14 108(5) . . ?
Zn1 O14 H14 112(5) . . ?
N16 C15 C13 112.0(5) . . ?
N16 C15 H15A 109.2 . . ?
C13 C15 H15A 109.2 . . ?
N16 C15 H15B 109.2 . . ?
C13 C15 H15B 109.2 . . ?
H15A C15 H15B 107.9 . . ?
C31 N16 C15 111.7(5) . . ?
C31 N16 C17 112.2(4) . . ?
C15 N16 C17 111.0(4) . . ?
C18 C17 N16 110.9(5) . . ?
C18 C17 H17A 109.5 . . ?
N16 C17 H17A 109.5 . . ?
C18 C17 H17B 109.5 . . ?
N16 C17 H17B 109.5 . . ?
H17A C17 H17B 108.0 . . ?
C19 C18 C23 118.9(6) . . ?
C19 C18 C17 118.1(6) . . ?
C23 C18 C17 123.0(5) . . ?
C18 C19 C20 121.1(6) . . ?
C18 C19 H19 119.5 . . ?
C20 C19 H19 119.5 . . ?
C21 C20 C19 119.6(6) . . ?
C21 C20 H20 120.2 . . ?
C19 C20 H20 120.2 . . ?
C20 C21 C22 119.9(6) . . ?
C20 C21 H21 120.0 . . ?
C22 C21 H21 120.0 . . ?
C23 C22 C21 121.1(6) . . ?
C23 C22 H22 119.4 . . ?
C21 C22 H22 119.4 . . ?
C22 C23 C18 119.4(6) . . ?
C22 C23 C24 118.2(6) . . ?
C18 C23 C24 122.4(6) . . ?
O26 C24 O25 124.1(6) . . ?
O26 C24 C23 118.2(6) . . ?
O25 C24 C23 117.7(6) . . ?
C24 O25 H25 136(5) . . ?
N11 C27 C28 110.5(5) . . ?
N11 C27 H27A 109.5 . . ?
C28 C27 H27A 109.5 . . ?
N11 C27 H27B 109.5 . . ?
C28 C27 H27B 109.5 . . ?
H27A C27 H27B 108.1 . . ?
O30 C28 O29 125.0(7) . . ?
O30 C28 C27 118.0(6) . . ?
O29 C28 C27 116.9(5) . . ?
C28 O29 Zn1 114.3(4) . . ?
N16 C31 C32 111.9(5) . . ?
N16 C31 H31A 109.2 . . ?
C32 C31 H31A 109.2 . . ?
N16 C31 H31B 109.2 . . ?
C32 C31 H31B 109.2 . . ?
H31A C31 H31B 107.9 . . ?
O34 C32 O33 127.1(6) . . ?
O34 C32 C31 114.8(5) . . ?
O33 C32 C31 118.1(5) . . ?
Zn1 O35 H35A 132(6) . . ?
Zn1 O35 H35B 135(5) . . ?
H35A O35 H35B 93(6) . . ?
Zn1 O36 H36A 137(5) . . ?
Zn1 O36 H36B 119(5) . . ?
H36A O36 H36B 97(5) . . ?
O2A Zn1A O2A 180.0 . 2_565 ?
O2A Zn1A O3A 89.3(2) . 2_565 ?
O2A Zn1A O3A 90.7(2) 2_565 2_565 ?
O2A Zn1A O3A 90.7(2) . . ?
O2A Zn1A O3A 89.3(2) 2_565 . ?
O3A Zn1A O3A 180.00(7) 2_565 . ?
O2A Zn1A O1A 89.75(18) . 2_565 ?
O2A Zn1A O1A 90.25(18) 2_565 2_565 ?
O3A Zn1A O1A 89.59(16) 2_565 2_565 ?
O3A Zn1A O1A 90.41(16) . 2_565 ?
O2A Zn1A O1A 90.25(18) . . ?
O2A Zn1A O1A 89.75(18) 2_565 . ?
O3A Zn1A O1A 90.41(16) 2_565 . ?
O3A Zn1A O1A 89.59(16) . . ?
O1A Zn1A O1A 180.0 2_565 . ?
Zn1A O1A H1A1 109(5) . . ?
Zn1A O1A H1A2 120(5) . . ?
H1A1 O1A H1A2 106(4) . . ?
Zn1A O2A H2A1 125(5) . . ?
Zn1A O2A H2A2 116(5) . . ?
H2A1 O2A H2A2 108(4) . . ?
Zn1A O3A H3A1 118(5) . . ?
Zn1A O3A H3A2 114(5) . . ?
H3A1 O3A H3A2 108(4) . . ?
H1S1 O1S H1S2 105(4) . . ?
H2S1 O2S H2S2 108(4) . . ?
H3S1 O3S H3S2 107(4) . . ?
H4S1 O4S H4S2 99(5) . . ?
H5S1 O5S H5S2 95(5) . . ?
H6S1 O6S H6S2 97(5) . . ?
H6S1 O6S H6S3 115(10) . . ?
H6S2 O6S H6S3 66(10) . . ?
H6S1 O6S H6S4 115(10) . . ?
H6S2 O6S H6S4 57(10) . . ?
H6S3 O6S H6S4 106(10) . . ?
H6S2 O6S' H6S3 50(10) . . ?
H6S2 O6S' H6S4 51(10) . . ?
H6S3 O6S' H6S4 97(5) . . ?

loop_
_geom_bond_atom_site_label_1
_geom_bond_atom_site_label_2
_geom_bond_distance
_geom_bond_site_symmetry_2
_geom_bond_publ_flag
Zn1 O35 1.992(5) . ?
Zn1 O1 2.064(4) . ?
Zn1 O36 2.117(5) . ?
Zn1 O29 2.135(4) . ?
Zn1 N11 2.143(5) . ?
Zn1 O14 2.225(4) . ?
O1 C2 1.281(7) . ?
C2 O3 1.252(7) . ?
C2 C4 1.503(8) . ?
C4 C5 1.395(9) . ?
C4 C9 1.405(9) . ?
C5 C6 1.397(9) . ?
C5 H5 0.9500 . ?
C6 C7 1.373(10) . ?
C6 H6 0.9500 . ?
C7 C8 1.390(10) . ?
C7 H7 0.9500 . ?
C8 C9 1.398(9) . ?
C8 H8 0.9500 . ?
C9 C10 1.511(9) . ?
C10 N11 1.490(8) . ?
C10 H10A 0.9900 . ?
C10 H10B 0.9900 . ?
N11 C27 1.482(8) . ?
N11 C12 1.492(8) . ?
C12 C13 1.517(8) . ?
C12 H12A 0.9900 . ?
C12 H12B 0.9900 . ?
C13 O14 1.434(7) . ?
C13 C15 1.525(8) . ?
C13 H13 1.0000 . ?
O14 H14 0.836(15) . ?
C15 N16 1.507(7) . ?
C15 H15A 0.9900 . ?
C15 H15B 0.9900 . ?
N16 C31 1.497(7) . ?
N16 C17 1.517(7) . ?
C17 C18 1.512(8) . ?
C17 H17A 0.9900 . ?
C17 H17B 0.9900 . ?
C18 C19 1.392(9) . ?
C18 C23 1.411(9) . ?
C19 C20 1.394(9) . ?
C19 H19 0.9500 . ?
C20 C21 1.378(10) . ?
C20 H20 0.9500 . ?
C21 C22 1.390(10) . ?
C21 H21 0.9500 . ?
C22 C23 1.382(9) . ?
C22 H22 0.9500 . ?
C23 C24 1.517(9) . ?
C24 O26 1.253(8) . ?
C24 O25 1.269(8) . ?
O25 H25 0.849(15) . ?
C27 C28 1.520(10) . ?
C27 H27A 0.9900 . ?
C27 H27B 0.9900 . ?
C28 O30 1.245(8) . ?
C28 O29 1.267(8) . ?
C31 C32 1.520(8) . ?
C31 H31A 0.9900 . ?
C31 H31B 0.9900 . ?
C32 O34 1.253(7) . ?
C32 O33 1.259(7) . ?
O35 H35A 0.844(15) . ?
O35 H35B 0.88(8) . ?
O36 H36A 0.841(15) . ?
O36 H36B 0.842(15) . ?
Zn1A O2A 2.001(4) . ?
Zn1A O2A 2.001(4) 2_565 ?
Zn1A O3A 2.136(4) 2_565 ?
Zn1A O3A 2.136(4) . ?
Zn1A O1A 2.140(4) 2_565 ?
Zn1A O1A 2.140(4) . ?
O1A H1A1 0.842(15) . ?
O1A H1A2 0.840(15) . ?
O2A H2A1 0.836(15) . ?
O2A H2A2 0.837(15) . ?
O3A H3A1 0.835(15) . ?
O3A H3A2 0.835(15) . ?
O1S H1S1 0.846(15) . ?
O1S H1S2 0.845(15) . ?
O2S H2S1 0.838(15) . ?
O2S H2S2 0.837(15) . ?
O3S H3S1 0.844(15) . ?
O3S H3S2 0.843(15) . ?
O4S H4S1 0.834(15) . ?
O4S H4S2 0.836(15) . ?
O5S H5S1 0.850(15) . ?
O5S H5S2 0.849(16) . ?
O6S H6S1 0.841(16) . ?
O6S H6S2 0.841(16) . ?
O6S H6S3 0.6(2) . ?
O6S H6S4 0.92(16) . ?
O6S' H6S2 1.06(10) . ?
O6S' H6S3 0.843(16) . ?
O6S' H6S4 0.840(16) . ?

loop_
_geom_hbond_atom_site_label_D
_geom_hbond_atom_site_label_H
_geom_hbond_atom_site_label_A
_geom_hbond_distance_DH
_geom_hbond_distance_HA
_geom_hbond_distance_DA
_geom_hbond_angle_DHA
_geom_hbond_site_symmetry_A
O14 H14 O33 0.836(15) 1.96(3) 2.743(6) 156(7) .
O25 H25 O33 0.849(15) 2.51(3) 3.317(6) 160(7) .
O25 H25 N16 0.849(15) 2.26(7) 2.672(7) 110(6) .
O35 H35A O1S 0.844(15) 1.94(2) 2.772(8) 170(8) .
O35 H35B O3S 0.88(8) 1.90(7) 2.721(8) 156(8) 2_566
O36 H36A O5S 0.841(15) 2.17(4) 2.934(10) 151(7) 2_566
O36 H36B O1S 0.842(15) 1.91(2) 2.748(7) 171(7) 2_566
O1A H1A1 O33 0.842(15) 1.84(2) 2.662(6) 166(6) .
O1A H1A2 O1 0.840(15) 2.06(3) 2.852(6) 157(6) .
O2A H2A1 O2S 0.836(15) 1.796(19) 2.629(7) 174(8) 1_554
O2A H2A2 O34 0.837(15) 1.83(3) 2.634(6) 162(8) .
O3A H3A1 O3 0.835(15) 1.815(17) 2.649(6) 178(8) .
O3A H3A2 O4S 0.835(15) 2.39(5) 3.027(6) 134(5) 1_554
O1S H1S1 O25 0.846(15) 1.99(2) 2.826(7) 168(7) .
O1S H1S2 O4S 0.845(15) 2.02(4) 2.805(7) 155(7) 2_566
O2S H2S1 O26 0.838(15) 1.99(3) 2.808(8) 165(9) 2_656
O2S H2S2 O3S 0.837(15) 2.05(3) 2.836(7) 156(8) .
O3S H3S1 O6S 0.844(15) 2.00(5) 2.761(14) 150(8) .
O3S H3S1 O6S' 0.844(15) 1.90(3) 2.731(17) 170(9) .
O3S H3S2 O29 0.843(15) 1.96(4) 2.726(7) 151(8) .
O4S H4S1 O1A 0.834(15) 2.14(4) 2.870(6) 147(6) 2_566
O4S H4S2 O30 0.836(15) 2.08(3) 2.882(8) 159(7) .
O5S H5S1 O6S' 0.850(15) 1.92(7) 2.680(17) 148(11) .
O5S H5S2 O26 0.849(16) 2.01(2) 2.853(8) 174(10) .
O6S H6S1 O30 0.841(16) 2.22(7) 2.967(13) 147(12) 2_666
O6S H6S2 O25 0.841(16) 1.94(4) 2.765(11) 165(15) .
O6S' H6S4 O25 0.840(16) 2.4(2) 2.833(14) 116(18) .
O6S' H6S4 O5S 0.840(16) 2.7(2) 2.827(18) 91(14) 2_656

loop_
_geom_torsion_atom_site_label_1
_geom_torsion_atom_site_label_2
_geom_torsion_atom_site_label_3
_geom_torsion_atom_site_label_4
_geom_torsion
_geom_torsion_site_symmetry_1
_geom_torsion_site_symmetry_2
_geom_torsion_site_symmetry_3
_geom_torsion_site_symmetry_4
_geom_torsion_publ_flag
O35 Zn1 O1 C2 132.6(5) . . . . ?
O36 Zn1 O1 C2 41.2(5) . . . . ?
N11 Zn1 O1 C2 -64.3(5) . . . . ?
O14 Zn1 O1 C2 -144.3(5) . . . . ?
Zn1 O1 C2 O3 -171.9(4) . . . . ?
Zn1 O1 C2 C4 7.8(8) . . . . ?
O3 C2 C4 C5 53.3(8) . . . . ?
O1 C2 C4 C5 -126.4(6) . . . . ?
O3 C2 C4 C9 -126.2(7) . . . . ?
O1 C2 C4 C9 54.2(9) . . . . ?
C9 C4 C5 C6 -0.4(9) . . . . ?
C2 C4 C5 C6 -179.8(6) . . . . ?
C4 C5 C6 C7 2.1(10) . . . . ?
C5 C6 C7 C8 -0.9(10) . . . . ?
C6 C7 C8 C9 -2.0(10) . . . . ?
C7 C8 C9 C4 3.7(9) . . . . ?
C7 C8 C9 C10 -177.3(6) . . . . ?
C5 C4 C9 C8 -2.5(9) . . . . ?
C2 C4 C9 C8 176.9(6) . . . . ?
C5 C4 C9 C10 178.5(6) . . . . ?
C2 C4 C9 C10 -2.1(9) . . . . ?
C8 C9 C10 N11 96.3(7) . . . . ?
C4 C9 C10 N11 -84.7(7) . . . . ?
C9 C10 N11 C27 -67.0(6) . . . . ?
C9 C10 N11 C12 172.5(5) . . . . ?
C9 C10 N11 Zn1 51.6(6) . . . . ?
O35 Zn1 N11 C27 -104.4(8) . . . . ?
O1 Zn1 N11 C27 146.5(4) . . . . ?
O36 Zn1 N11 C27 46.1(4) . . . . ?
O29 Zn1 N11 C27 -33.7(4) . . . . ?
O14 Zn1 N11 C27 -126.6(4) . . . . ?
O35 Zn1 N11 C10 133.3(7) . . . . ?
O1 Zn1 N11 C10 24.2(4) . . . . ?
O36 Zn1 N11 C10 -76.2(4) . . . . ?
O29 Zn1 N11 C10 -156.0(4) . . . . ?
O14 Zn1 N11 C10 111.1(4) . . . . ?
O35 Zn1 N11 C12 11.0(9) . . . . ?
O1 Zn1 N11 C12 -98.2(4) . . . . ?
O36 Zn1 N11 C12 161.5(4) . . . . ?
O29 Zn1 N11 C12 81.6(4) . . . . ?
O14 Zn1 N11 C12 -11.2(4) . . . . ?
C27 N11 C12 C13 152.6(5) . . . . ?
C10 N11 C12 C13 -85.1(6) . . . . ?
Zn1 N11 C12 C13 39.5(6) . . . . ?
N11 C12 C13 O14 -57.2(6) . . . . ?
N11 C12 C13 C15 -176.7(5) . . . . ?
C12 C13 O14 Zn1 43.6(5) . . . . ?
C15 C13 O14 Zn1 161.8(4) . . . . ?
O35 Zn1 O14 C13 168.2(4) . . . . ?
O1 Zn1 O14 C13 76.9(3) . . . . ?
O29 Zn1 O14 C13 -95.5(3) . . . . ?
N11 Zn1 O14 C13 -18.5(3) . . . . ?
O14 C13 C15 N16 62.3(6) . . . . ?
C12 C13 C15 N16 179.5(5) . . . . ?
C13 C15 N16 C31 62.4(6) . . . . ?
C13 C15 N16 C17 -171.6(5) . . . . ?
C31 N16 C17 C18 -65.4(6) . . . . ?
C15 N16 C17 C18 168.9(5) . . . . ?
N16 C17 C18 C19 107.0(6) . . . . ?
N16 C17 C18 C23 -73.8(7) . . . . ?
C23 C18 C19 C20 1.6(9) . . . . ?
C17 C18 C19 C20 -179.2(5) . . . . ?
C18 C19 C20 C21 -1.0(9) . . . . ?
C19 C20 C21 C22 -0.8(10) . . . . ?
C20 C21 C22 C23 2.0(10) . . . . ?
C21 C22 C23 C18 -1.3(9) . . . . ?
C21 C22 C23 C24 177.9(6) . . . . ?
C19 C18 C23 C22 -0.4(9) . . . . ?
C17 C18 C23 C22 -179.6(6) . . . . ?
C19 C18 C23 C24 -179.6(6) . . . . ?
C17 C18 C23 C24 1.2(9) . . . . ?
C22 C23 C24 O26 37.8(9) . . . . ?
C18 C23 C24 O26 -142.9(6) . . . . ?
C22 C23 C24 O25 -140.9(6) . . . . ?
C18 C23 C24 O25 38.4(9) . . . . ?
C10 N11 C27 C28 163.4(5) . . . . ?
C12 N11 C27 C28 -75.1(6) . . . . ?
Zn1 N11 C27 C28 39.6(6) . . . . ?
N11 C27 C28 O30 159.8(6) . . . . ?
N11 C27 C28 O29 -22.1(8) . . . . ?
O30 C28 O29 Zn1 169.3(5) . . . . ?
C27 C28 O29 Zn1 -8.6(7) . . . . ?
O35 Zn1 O29 C28 -172.1(4) . . . . ?
O36 Zn1 O29 C28 -81.7(4) . . . . ?
N11 Zn1 O29 C28 24.8(4) . . . . ?
O14 Zn1 O29 C28 104.7(4) . . . . ?
C15 N16 C31 C32 -96.1(6) . . . . ?
C17 N16 C31 C32 138.6(5) . . . . ?
N16 C31 C32 O34 174.1(5) . . . . ?
N16 C31 C32 O33 -6.6(7) . . . . ?
